data_4125096
loop_
_publ_author_name
'Li, Gang'
'Kuo, Jonathan L.'
'Han, Arthur'
'Abuyuan, Janine M.'
'Young, Lily C.'
'Norton, Jack R.'
'Palmer, Joshua H.'

_publ_section_title
;
 Radical Isomerization and Cycloisomerization Initiated by H&#x2022;
 Transfer.
;
_journal_issue 24
_journal_name_full 'Journal of the American Chemical Society'
_journal_page_first 7698
_journal_page_last 7704
_journal_paper_doi 10.1021/jacs.6b03509
_journal_volume 138
_journal_year 2016
_chemical_formula_sum 'C10 H14 O5'
_chemical_formula_weight 214.21
_chemical_name_systematic
; 
 ? 
;
_space_group_crystal_system monoclinic
_space_group_IT_number 14
_space_group_name_Hall '-P 2ybc'
_space_group_name_H-M_alt 'P 1 21/c 1'
_symmetry_space_group_name_Hall '-P 2ybc'
_symmetry_space_group_name_H-M 'P 1 21/c 1'
_atom_sites_solution_hydrogens geom
_audit_creation_method SHELXL-2013
_cell_angle_alpha 90
_cell_angle_beta 96.3140(15)
_cell_angle_gamma 90
_cell_formula_units_Z 4
_cell_length_a 3.9342(5)
_cell_length_b 27.324(3)
_cell_length_c 9.9305(14)
_cell_measurement_reflns_used 9958
_cell_measurement_temperature 130(2)
_cell_measurement_theta_max 30.67
_cell_measurement_theta_min 2.19
_cell_volume 1061.0(2)
_computing_cell_refinement 'Bruker SAINT'
_computing_data_collection 'Bruker APEX2'
_computing_data_reduction 'Bruker SAINT'
_computing_molecular_graphics 'Bruker SHELXTL'
_computing_publication_material 'Bruker SHELXTL'
_computing_structure_refinement 'SHELXL-2013 (Sheldrick, 2013)'
_computing_structure_solution 'SHELXS-97 (Sheldrick 2008)'
_diffrn_ambient_temperature 130(2)
_diffrn_measured_fraction_theta_full 0.999
_diffrn_measured_fraction_theta_max 0.999
_diffrn_measurement_device_type 'Bruker APEX-II CCD'
_diffrn_measurement_method '\f and \w scans'
_diffrn_radiation_type MoK\a
_diffrn_radiation_wavelength 0.71073
_diffrn_reflns_av_R_equivalents 0.0423
_diffrn_reflns_av_unetI/netI 0.0375
_diffrn_reflns_Laue_measured_fraction_full 0.999
_diffrn_reflns_Laue_measured_fraction_max 0.999
_diffrn_reflns_limit_h_max 5
_diffrn_reflns_limit_h_min -5
_diffrn_reflns_limit_k_max 39
_diffrn_reflns_limit_k_min -39
_diffrn_reflns_limit_l_max 14
_diffrn_reflns_limit_l_min -14
_diffrn_reflns_number 16926
_diffrn_reflns_point_group_measured_fraction_full 0.999
_diffrn_reflns_point_group_measured_fraction_max 0.999
_diffrn_reflns_theta_full 25.242
_diffrn_reflns_theta_max 30.506
_diffrn_reflns_theta_min 1.491
_exptl_absorpt_coefficient_mu 0.108
_exptl_absorpt_correction_T_max 0.7461
_exptl_absorpt_correction_T_min 0.5937
_exptl_absorpt_correction_type empirical
_exptl_absorpt_process_details sadabs
_exptl_crystal_colour colourless
_exptl_crystal_density_diffrn 1.341
_exptl_crystal_description block
_exptl_crystal_F_000 456
_exptl_crystal_size_max 1.050
_exptl_crystal_size_mid 0.670
_exptl_crystal_size_min 0.650
_refine_diff_density_max 0.357
_refine_diff_density_min -0.254
_refine_diff_density_rms 0.057
_refine_ls_extinction_coef 0.007(2)
_refine_ls_extinction_expression Fc^*^=kFc[1+0.001xFc^2^\l^3^/sin(2\q)]^-1/4^
_refine_ls_extinction_method SHELXL
_refine_ls_goodness_of_fit_ref 1.083
_refine_ls_hydrogen_treatment constr
_refine_ls_matrix_type full
_refine_ls_number_parameters 141
_refine_ls_number_reflns 3249
_refine_ls_number_restraints 0
_refine_ls_restrained_S_all 1.083
_refine_ls_R_factor_all 0.0438
_refine_ls_R_factor_gt 0.0409
_refine_ls_shift/su_max 0.001
_refine_ls_shift/su_mean 0.000
_refine_ls_structure_factor_coef Fsqd
_refine_ls_weighting_details 'w=1/[\s^2^(Fo^2^)+(0.0572P)^2^+0.2955P] where P=(Fo^2^+2Fc^2^)/3'
_refine_ls_weighting_scheme calc
_refine_ls_wR_factor_gt 0.1131
_refine_ls_wR_factor_ref 0.1158
_reflns_Friedel_coverage 0.000
_reflns_number_gt 3007
_reflns_number_total 3249
_reflns_threshold_expression 'I > 2\s(I)'
_cod_data_source_file ja6b03509_si_001.cif
_cod_data_source_block jk1
_cod_depositor_comments 'Adding full bibliography for 4125096.cif.'
_cod_database_code 4125096
_shelx_space_group_comment
; 
The symmetry employed for this shelxl refinement is uniquely defined 
by the following loop, which should always be used as a source of 
symmetry information in preference to the above space-group names. 
They are only intended as comments. 
;
_shelx_estimated_absorpt_t_min 0.895
_shelx_estimated_absorpt_t_max 0.933
_shelxl_version_number 2013-4

loop_
_space_group_symop_operation_xyz
'x, y, z'
'-x, y+1/2, -z+1/2'
'-x, -y, -z'
'x, -y-1/2, z-1/2'

loop_
_atom_site_label
_atom_site_type_symbol
_atom_site_fract_x
_atom_site_fract_y
_atom_site_fract_z
_atom_site_U_iso_or_equiv
_atom_site_adp_type
_atom_site_occupancy
_atom_site_site_symmetry_order
_atom_site_calc_flag
_atom_site_refinement_flags_posn
_atom_site_refinement_flags_adp
O1 O 0.1081(2) 0.27204(3) 0.29561(8) 0.02737(18) Uani 1 1 d . .
O2 O -0.2053(2) 0.30632(2) 0.11755(7) 0.02442(17) Uani 1 1 d . .
O3 O -0.3541(2) 0.56500(3) 0.04531(8) 0.02770(18) Uani 1 1 d . .
O4 O -0.11584(18) 0.61121(2) 0.21783(7) 0.02204(16) Uani 1 1 d . .
O5 O 0.04555(19) 0.44293(2) 0.25801(7) 0.02280(16) Uani 1 1 d . .
C1 C -0.2930(3) 0.25743(4) 0.06968(11) 0.0257(2) Uani 1 1 d . .
H1A H -0.4522 0.2594 -0.0133 0.039 Uiso 1 1 calc R U
H1B H -0.4012 0.2396 0.1393 0.039 Uiso 1 1 calc R U
H1C H -0.0852 0.2402 0.0506 0.039 Uiso 1 1 calc R U
C2 C 0.0012(2) 0.30843(3) 0.23470(9) 0.01807(18) Uani 1 1 d . .
C3 C 0.0848(2) 0.35847(3) 0.28281(9) 0.01785(17) Uani 1 1 d . .
C4 C -0.0346(2) 0.39708(3) 0.20937(9) 0.01906(18) Uani 1 1 d . .
H4A H -0.1718 0.3927 0.1254 0.023 Uiso 1 1 calc R U
C5 C -0.0866(2) 0.48238(3) 0.18521(9) 0.01911(18) Uani 1 1 d . .
H5A H -0.2247 0.4779 0.1014 0.023 Uiso 1 1 calc R U
C6 C -0.0177(2) 0.52734(3) 0.23412(9) 0.01704(17) Uani 1 1 d . .
C7 C -0.1804(2) 0.56819(3) 0.15389(9) 0.01815(18) Uani 1 1 d . .
C8 C -0.2763(3) 0.65348(3) 0.14990(12) 0.0268(2) Uani 1 1 d . .
H8A H -0.2024 0.6832 0.2002 0.040 Uiso 1 1 calc R U
H8B H -0.5254 0.6504 0.1457 0.040 Uiso 1 1 calc R U
H8C H -0.2098 0.6555 0.0578 0.040 Uiso 1 1 calc R U
C9 C 0.2989(3) 0.36301(4) 0.41743(10) 0.0236(2) Uani 1 1 d . .
H9A H 0.4091 0.3952 0.4240 0.035 Uiso 1 1 calc R U
H9B H 0.4744 0.3374 0.4254 0.035 Uiso 1 1 calc R U
H9C H 0.1527 0.3594 0.4906 0.035 Uiso 1 1 calc R U
C10 C 0.1981(3) 0.53732(3) 0.36553(9) 0.02173(19) Uani 1 1 d . .
H10A H 0.3271 0.5078 0.3948 0.033 Uiso 1 1 calc R U
H10B H 0.0503 0.5466 0.4346 0.033 Uiso 1 1 calc R U
H10C H 0.3575 0.5641 0.3530 0.033 Uiso 1 1 calc R U

loop_
_atom_site_aniso_label
_atom_site_aniso_U_11
_atom_site_aniso_U_22
_atom_site_aniso_U_33
_atom_site_aniso_U_23
_atom_site_aniso_U_13
_atom_site_aniso_U_12
O1 0.0386(4) 0.0151(3) 0.0266(3) 0.0027(3) -0.0044(3) 0.0034(3)
O2 0.0334(4) 0.0149(3) 0.0229(3) -0.0004(2) -0.0062(3) -0.0013(3)
O3 0.0361(4) 0.0181(3) 0.0259(4) 0.0010(3) -0.0102(3) -0.0002(3)
O4 0.0283(3) 0.0114(3) 0.0252(3) -0.0012(2) -0.0024(3) 0.0001(2)
O5 0.0317(4) 0.0116(3) 0.0231(3) 0.0000(2) -0.0060(3) 0.0007(2)
C1 0.0309(5) 0.0173(4) 0.0279(5) -0.0046(3) -0.0010(4) -0.0024(3)
C2 0.0213(4) 0.0148(4) 0.0181(4) 0.0004(3) 0.0024(3) 0.0011(3)
C3 0.0210(4) 0.0136(4) 0.0187(4) -0.0004(3) 0.0013(3) 0.0006(3)
C4 0.0234(4) 0.0130(4) 0.0202(4) -0.0012(3) -0.0004(3) -0.0002(3)
C5 0.0233(4) 0.0136(4) 0.0194(4) 0.0010(3) -0.0023(3) 0.0006(3)
C6 0.0187(4) 0.0139(4) 0.0179(4) -0.0003(3) -0.0006(3) -0.0006(3)
C7 0.0199(4) 0.0134(4) 0.0208(4) 0.0000(3) 0.0007(3) -0.0017(3)
C8 0.0311(5) 0.0125(4) 0.0362(5) 0.0026(3) 0.0006(4) 0.0024(3)
C9 0.0275(4) 0.0206(4) 0.0213(4) -0.0001(3) -0.0037(3) 0.0016(3)
C10 0.0252(4) 0.0190(4) 0.0196(4) -0.0014(3) -0.0039(3) -0.0008(3)

loop_
_atom_type_symbol
_atom_type_description
_atom_type_scat_dispersion_real
_atom_type_scat_dispersion_imag
_atom_type_scat_source
C C 0.0033 0.0016 'International Tables Vol C Tables 4.2.6.8 and 6.1.1.4'
H H 0.0000 0.0000 'International Tables Vol C Tables 4.2.6.8 and 6.1.1.4'
O O 0.0106 0.0060 'International Tables Vol C Tables 4.2.6.8 and 6.1.1.4'

loop_
_geom_angle_atom_site_label_1
_geom_angle_atom_site_label_2
_geom_angle_atom_site_label_3
_geom_angle
C2 O2 C1 115.05(7)
C7 O4 C8 115.27(8)
C4 O5 C5 118.41(7)
O1 C2 O2 122.59(8)
O1 C2 C3 123.06(8)
O2 C2 C3 114.34(7)
C4 C3 C2 120.17(8)
C4 C3 C9 123.22(8)
C2 C3 C9 116.59(8)
C3 C4 O5 118.46(8)
C6 C5 O5 118.79(8)
C5 C6 C7 116.12(8)
C5 C6 C10 123.70(8)
C7 C6 C10 120.14(8)
O3 C7 O4 122.67(8)
O3 C7 C6 126.37(8)
O4 C7 C6 110.95(7)

loop_
_geom_bond_atom_site_label_1
_geom_bond_atom_site_label_2
_geom_bond_distance
O1 C2 1.2146(11)
O2 C2 1.3450(11)
O2 C1 1.4469(12)
O3 C7 1.2147(12)
O4 C7 1.3468(11)
O4 C8 1.4469(11)
O5 C4 1.3669(10)
O5 C5 1.3682(11)
C2 C3 1.4736(12)
C3 C4 1.3379(12)
C3 C9 1.5048(12)
C5 C6 1.3379(12)
C6 C7 1.4758(12)
C6 C10 1.5015(12)
